data_1502469
loop_
_publ_author_name
'Biswas, Kallolmay'
'Greaney, Michael F.'

_publ_section_title
;
 Insertion of arynes into thioureas: a new amidine synthesis.
;
_journal_issue 18
_journal_name_full 'Organic letters'
_journal_page_first 4946
_journal_page_last 4949
_journal_paper_doi 10.1021/ol202049v
_journal_volume 13
_journal_year 2011
_chemical_compound_source 'Kallolmay Biswas'
_chemical_formula_moiety 'C21 H20 N2 S'
_chemical_formula_sum 'C21 H20 N2 S'
_chemical_formula_weight 332.45
_chemical_name_systematic
; 
 ? 
;
_space_group_IT_number 2
_symmetry_cell_setting triclinic
_symmetry_space_group_name_Hall '-P 1'
_symmetry_space_group_name_H-M 'P -1'
_atom_sites_solution_hydrogens geom
_atom_sites_solution_primary direct
_atom_sites_solution_secondary difmap
_audit_creation_method SHELXL-97
_cell_angle_alpha 95.474(2)
_cell_angle_beta 91.073(2)
_cell_angle_gamma 98.682(2)
_cell_formula_units_Z 4
_cell_length_a 8.2196(2)
_cell_length_b 10.2119(3)
_cell_length_c 20.8765(5)
_cell_measurement_reflns_used 22159
_cell_measurement_temperature 100(2)
_cell_measurement_theta_max 73.7095
_cell_measurement_theta_min 2.1254
_cell_volume 1723.37(8)
_computing_cell_refinement
;
CrysAlisPro, Oxford Diffraction Ltd.,
Version 1.171.34.36 (release 02-08-2010 CrysAlis171 .NET)
(compiled Aug  2 2010,13:00:58)
;
_computing_data_collection
;
CrysAlisPro, Oxford Diffraction Ltd.,
Version 1.171.34.36 (release 02-08-2010 CrysAlis171 .NET)
(compiled Aug  2 2010,13:00:58)
;
_computing_data_reduction
;
CrysAlisPro, Oxford Diffraction Ltd.,
Version 1.171.34.36 (release 02-08-2010 CrysAlis171 .NET)
(compiled Aug  2 2010,13:00:58)
;
_computing_molecular_graphics Shelxp
_computing_publication_material 'Platon, encifer'
_computing_structure_refinement 'SHELXL-97 (Sheldrick, 2008)'
_computing_structure_solution 'Shelxs Sheldrick'
_diffrn_ambient_temperature 100.0
_diffrn_detector_area_resol_mean 10.3147
_diffrn_measured_fraction_theta_full 0.980
_diffrn_measured_fraction_theta_max 0.980
_diffrn_measurement_details
;
  1 omega -116.00  -20.00   1.0000    1.5000
omega____ theta____ kappa____ phi______ frames
    -      -40.0664  -37.0000  120.0000 96

  2 omega -121.00  -47.00   1.0000    1.5000
omega____ theta____ kappa____ phi______ frames
    -      -40.0664  179.0000  150.0000 74

  3 omega -113.00  -19.00   1.0000    1.5000
omega____ theta____ kappa____ phi______ frames
    -      -40.0664  -37.0000   30.0000 94

  4 omega   91.00  128.00   1.0000    1.5000
omega____ theta____ kappa____ phi______ frames
    -       40.0664  179.0000  150.0000 37

  5 omega   -3.00   27.00   1.0000    1.5000
omega____ theta____ kappa____ phi______ frames
    -       40.0664  -86.0000  -10.0000 30

  6 omega   37.00  120.00   1.0000    1.5000
omega____ theta____ kappa____ phi______ frames
    -      108.1200  -77.0000   90.0000 83

  7 omega   33.00   58.00   1.0000    1.5000
omega____ theta____ kappa____ phi______ frames
    -      108.1200  -45.0000   90.0000 25

  8 omega   93.00  119.00   1.0000    1.5000
omega____ theta____ kappa____ phi______ frames
    -      108.1200 -119.0000   74.0000 26

  9 omega   95.00  139.00   1.0000    1.5000
omega____ theta____ kappa____ phi______ frames
    -      108.1200  125.0000  -90.0000 44

 10 omega   34.00  138.00   1.0000    1.5000
omega____ theta____ kappa____ phi______ frames
    -      108.1200  -77.0000  -60.0000 104

 11 omega   81.00  163.00   1.0000    1.5000
omega____ theta____ kappa____ phi______ frames
    -      108.1200   45.0000   30.0000 82

 12 omega   82.00  178.00   1.0000    1.5000
omega____ theta____ kappa____ phi______ frames
    -      108.1200   45.0000   90.0000 96

 13 omega   38.00   65.00   1.0000    1.5000
omega____ theta____ kappa____ phi______ frames
    -      108.1200  -45.0000   60.0000 27

 14 omega  102.00  148.00   1.0000    1.5000
omega____ theta____ kappa____ phi______ frames
    -      108.1200  125.0000   30.0000 46

 15 omega   77.00  173.00   1.0000    1.5000
omega____ theta____ kappa____ phi______ frames
    -      108.1200   77.0000  -30.0000 96

 16 omega   37.00   63.00   1.0000    1.5000
omega____ theta____ kappa____ phi______ frames
    -      108.1200  -45.0000  120.0000 26

 17 omega  150.00  177.00   1.0000    1.5000
omega____ theta____ kappa____ phi______ frames
    -      108.1200  125.0000   60.0000 27

 18 omega   50.00   77.00   1.0000    1.5000
omega____ theta____ kappa____ phi______ frames
    -      108.1200 -119.0000   74.0000 27

 19 omega   45.00  119.00   1.0000    1.5000
omega____ theta____ kappa____ phi______ frames
    -      108.1200 -124.0000  -83.0000 74

 20 omega -119.00   -6.00   1.0000    1.5000
omega____ theta____ kappa____ phi______ frames
    -      -40.0664  -77.0000 -150.0000 113

 21 omega -119.00   -6.00   1.0000    1.5000
omega____ theta____ kappa____ phi______ frames
    -      -40.0664  -77.0000   30.0000 113

 22 omega -119.00   -6.00   1.0000    1.5000
omega____ theta____ kappa____ phi______ frames
    -      -40.0664  -77.0000  -60.0000 113

 23 omega  -66.00   36.00   1.0000    1.5000
omega____ theta____ kappa____ phi______ frames
    -      -40.0664   37.0000   90.0000 102

 24 omega -129.00  -34.00   1.0000    1.5000
omega____ theta____ kappa____ phi______ frames
    -      -40.0664  179.0000   30.0000 95

 25 omega -140.00  -28.00   1.0000    1.5000
omega____ theta____ kappa____ phi______ frames
    -      -61.5000  -77.0000    0.0000 112

 26 omega -140.00  -28.00   1.0000    1.5000
omega____ theta____ kappa____ phi______ frames
    -      -61.5000  -77.0000  120.0000 112

 27 omega -140.00  -28.00   1.0000    1.5000
omega____ theta____ kappa____ phi______ frames
    -      -61.5000  -77.0000 -150.0000 112

 28 omega   81.00  178.00   1.0000    1.5000
omega____ theta____ kappa____ phi______ frames
    -      108.1200   45.0000  -60.0000 97

 29 omega   74.00  178.00   1.0000    1.5000
omega____ theta____ kappa____ phi______ frames
    -      108.1200   77.0000 -180.0000 104

 30 omega   47.00  178.00   1.0000    1.5000
omega____ theta____ kappa____ phi______ frames
    -      108.1200   15.0000 -120.0000 131

 31 omega   33.00   77.00   1.0000    1.5000
omega____ theta____ kappa____ phi______ frames
    -      108.1200  -45.0000 -180.0000 44

 32 omega   74.00  178.00   1.0000    1.5000
omega____ theta____ kappa____ phi______ frames
    -      108.1200   77.0000   30.0000 104

 33 omega   74.00  178.00   1.0000    1.5000
omega____ theta____ kappa____ phi______ frames
    -      108.1200   77.0000 -120.0000 104

 34 omega   74.00  178.00   1.0000    1.5000
omega____ theta____ kappa____ phi______ frames
    -      108.1200   77.0000  120.0000 104

 35 omega -129.00  -34.00   1.0000    1.5000
omega____ theta____ kappa____ phi______ frames
    -      -40.0664  179.0000 -180.0000 95

 36 omega -119.00   -6.00   1.0000    1.5000
omega____ theta____ kappa____ phi______ frames
    -      -40.0664  -77.0000  120.0000 113

 37 omega   14.00  116.00   1.0000    1.5000
omega____ theta____ kappa____ phi______ frames
    -       40.0664   37.0000  150.0000 102

 38 omega   14.00  116.00   1.0000    1.5000
omega____ theta____ kappa____ phi______ frames
    -       40.0664   37.0000 -120.0000 102

 39 omega   56.00  130.00   1.0000    1.5000
omega____ theta____ kappa____ phi______ frames
    -       40.0664  179.0000  -60.0000 74

;
_diffrn_measurement_device_type 'SuperNova, Dual, Cu at zero, Atlas'
_diffrn_measurement_method 'Phi and Omega scans'
_diffrn_radiation_monochromator mirror
_diffrn_radiation_source 'SuperNova (Cu) X-ray Source'
_diffrn_radiation_type 'Cu K\a'
_diffrn_radiation_wavelength 1.5418
_diffrn_reflns_av_R_equivalents 0.0527
_diffrn_reflns_av_sigmaI/netI 0.0285
_diffrn_reflns_limit_h_max 10
_diffrn_reflns_limit_h_min -10
_diffrn_reflns_limit_k_max 12
_diffrn_reflns_limit_k_min -12
_diffrn_reflns_limit_l_max 26
_diffrn_reflns_limit_l_min -25
_diffrn_reflns_number 31398
_diffrn_reflns_theta_full 73.87
_diffrn_reflns_theta_max 73.87
_diffrn_reflns_theta_min 2.13
_exptl_absorpt_coefficient_mu 1.675
_exptl_absorpt_correction_T_max 1.00000
_exptl_absorpt_correction_T_min 0.85068
_exptl_absorpt_correction_type multi-scan
_exptl_absorpt_process_details
;
CrysAlisPro, Oxford Diffraction Ltd.,
Version 1.171.34.36 (release 02-08-2010 CrysAlis171 .NET)
(compiled Aug  2 2010,13:00:58)
Empirical absorption correction using spherical harmonics,
 implemented in SCALE3 ABSPACK scaling algorithm.
;
_exptl_crystal_colour colourless
_exptl_crystal_density_diffrn 1.281
_exptl_crystal_density_method 'not measured'
_exptl_crystal_description block
_exptl_crystal_F_000 704
_exptl_crystal_recrystallization_method 'slow evaporation of hexane/DCM solution'
_exptl_crystal_size_max 0.286
_exptl_crystal_size_mid 0.208
_exptl_crystal_size_min 0.155
_refine_diff_density_max 0.565
_refine_diff_density_min -0.517
_refine_diff_density_rms 0.054
_refine_ls_extinction_method none
_refine_ls_goodness_of_fit_ref 1.019
_refine_ls_hydrogen_treatment constr
_refine_ls_matrix_type full
_refine_ls_number_parameters 437
_refine_ls_number_reflns 6838
_refine_ls_number_restraints 0
_refine_ls_restrained_S_all 1.019
_refine_ls_R_factor_all 0.0449
_refine_ls_R_factor_gt 0.0420
_refine_ls_shift/su_max 0.000
_refine_ls_shift/su_mean 0.000
_refine_ls_structure_factor_coef Fsqd
_refine_ls_weighting_details 'calc w=1/[\s^2^(Fo^2^)+(0.0656P)^2^+0.8824P] where P=(Fo^2^+2Fc^2^)/3'
_refine_ls_weighting_scheme calc
_refine_ls_wR_factor_gt 0.1104
_refine_ls_wR_factor_ref 0.1137
_reflns_number_gt 6308
_reflns_number_total 6838
_reflns_threshold_expression >2sigma(I)
_cod_data_source_file ol202049v_si_003.cif
_cod_data_source_block mg0013
_cod_database_code 1502469

loop_
_symmetry_equiv_pos_as_xyz
'x, y, z'
'-x, -y, -z'

loop_
_atom_site_label
_atom_site_type_symbol
_atom_site_fract_x
_atom_site_fract_y
_atom_site_fract_z
_atom_site_U_iso_or_equiv
_atom_site_adp_type
_atom_site_occupancy
_atom_site_symmetry_multiplicity
_atom_site_calc_flag
_atom_site_refinement_flags
C1A C 0.69585(19) 0.93207(15) 0.02050(8) 0.0223(3) Uani 1 1 d .
H1A H 0.6257 0.9555 0.0540 0.027 Uiso 1 1 calc R
C2A C 0.7396(2) 1.01861(15) -0.02561(8) 0.0250(3) Uani 1 1 d .
H2A H 0.6982 1.1008 -0.0240 0.030 Uiso 1 1 calc R
C3A C 0.84382(19) 0.98584(16) -0.07421(8) 0.0231(3) Uani 1 1 d .
H3A H 0.8759 1.0462 -0.1052 0.028 Uiso 1 1 calc R
C4A C 0.90052(19) 0.86453(16) -0.07704(7) 0.0232(3) Uani 1 1 d .
H4A H 0.9711 0.8415 -0.1104 0.028 Uiso 1 1 calc R
C5A C 0.85520(19) 0.77605(15) -0.03155(7) 0.0203(3) Uani 1 1 d .
H5A H 0.8930 0.6923 -0.0343 0.024 Uiso 1 1 calc R
C6A C 0.75433(17) 0.81087(14) 0.01790(7) 0.0172(3) Uani 1 1 d .
S7A S 0.71584(4) 0.70547(4) 0.080842(16) 0.01809(10) Uani 1 1 d .
C8A C 0.49681(17) 0.67075(13) 0.07792(7) 0.0152(3) Uani 1 1 d .
C9A C 0.40889(19) 0.63694(14) 0.01923(7) 0.0176(3) Uani 1 1 d .
H9A H 0.4661 0.6317 -0.0198 0.021 Uiso 1 1 calc R
C10A C 0.23853(19) 0.61104(14) 0.01797(7) 0.0189(3) Uani 1 1 d .
H10A H 0.1793 0.5888 -0.0221 0.023 Uiso 1 1 calc R
C11A C 0.15321(18) 0.61727(14) 0.07496(7) 0.0195(3) Uani 1 1 d .
H11A H 0.0363 0.5996 0.0738 0.023 Uiso 1 1 calc R
C12A C 0.24031(18) 0.64948(14) 0.13345(7) 0.0178(3) Uani 1 1 d .
H12A H 0.1825 0.6539 0.1724 0.021 Uiso 1 1 calc R
C13A C 0.41256(18) 0.67550(13) 0.13546(7) 0.0152(3) Uani 1 1 d .
C14A C 0.49924(17) 0.70740(14) 0.20033(7) 0.0158(3) Uani 1 1 d .
N15A N 0.46935(15) 0.82138(12) 0.23407(6) 0.0180(3) Uani 1 1 d .
C16A C 0.5275(2) 0.84764(16) 0.30087(7) 0.0217(3) Uani 1 1 d .
H16A H 0.5001 0.7667 0.3227 0.033 Uiso 1 1 calc R
H16B H 0.4745 0.9189 0.3223 0.033 Uiso 1 1 calc R
H16C H 0.6472 0.8750 0.3027 0.033 Uiso 1 1 calc R
C17A C 0.43531(19) 0.93647(15) 0.20281(7) 0.0207(3) Uani 1 1 d .
H17A H 0.5362 1.0014 0.2030 0.031 Uiso 1 1 calc R
H17B H 0.3505 0.9775 0.2261 0.031 Uiso 1 1 calc R
H17C H 0.3964 0.9080 0.1583 0.031 Uiso 1 1 calc R
N18A N 0.58812(15) 0.63193(12) 0.22694(6) 0.0170(3) Uani 1 1 d .
C19A C 0.61344(18) 0.50780(14) 0.19660(6) 0.0167(3) Uani 1 1 d .
C20A C 0.77614(19) 0.48224(15) 0.19562(7) 0.0196(3) Uani 1 1 d .
H20A H 0.8624 0.5487 0.2137 0.024 Uiso 1 1 calc R
C21A C 0.8130(2) 0.36146(16) 0.16864(8) 0.0234(3) Uani 1 1 d .
H21A H 0.9244 0.3469 0.1672 0.028 Uiso 1 1 calc R
C22A C 0.6881(2) 0.26131(15) 0.14368(7) 0.0237(3) Uani 1 1 d .
H22A H 0.7135 0.1784 0.1252 0.028 Uiso 1 1 calc R
C23A C 0.5255(2) 0.28390(15) 0.14607(7) 0.0226(3) Uani 1 1 d .
H23A H 0.4393 0.2153 0.1298 0.027 Uiso 1 1 calc R
C24A C 0.48778(19) 0.40575(15) 0.17197(7) 0.0192(3) Uani 1 1 d .
H24A H 0.3763 0.4201 0.1730 0.023 Uiso 1 1 calc R
C1B C 0.3769(2) 0.62986(16) 0.54413(8) 0.0266(3) Uani 1 1 d .
H1B H 0.3780 0.5718 0.5058 0.032 Uiso 1 1 calc R
C2B C 0.4226(2) 0.59078(18) 0.60280(10) 0.0331(4) Uani 1 1 d .
H2B H 0.4580 0.5068 0.6045 0.040 Uiso 1 1 calc R
C3B C 0.4168(2) 0.6740(2) 0.65894(9) 0.0347(4) Uani 1 1 d .
H3B H 0.4459 0.6465 0.6992 0.042 Uiso 1 1 calc R
C4B C 0.3686(2) 0.7971(2) 0.65599(8) 0.0336(4) Uani 1 1 d .
H4B H 0.3632 0.8536 0.6945 0.040 Uiso 1 1 calc R
C5B C 0.3279(2) 0.83881(17) 0.59748(8) 0.0264(3) Uani 1 1 d .
H5B H 0.2992 0.9251 0.5956 0.032 Uiso 1 1 calc R
C6B C 0.32944(18) 0.75391(15) 0.54146(7) 0.0196(3) Uani 1 1 d .
S7B S 0.28267(5) 0.80586(5) 0.464966(18) 0.03009(12) Uani 1 1 d .
C8B C 0.06290(18) 0.78301(16) 0.45993(7) 0.0199(3) Uani 1 1 d .
C9B C -0.0291(2) 0.83264(17) 0.50962(7) 0.0241(3) Uani 1 1 d .
H9B H 0.0244 0.8725 0.5490 0.029 Uiso 1 1 calc R
C10B C -0.1982(2) 0.82380(16) 0.50160(7) 0.0234(3) Uani 1 1 d .
H10B H -0.2609 0.8549 0.5360 0.028 Uiso 1 1 calc R
C11B C -0.27654(19) 0.76975(16) 0.44347(7) 0.0216(3) Uani 1 1 d .
H11B H -0.3921 0.7660 0.4377 0.026 Uiso 1 1 calc R
C12B C -0.18502(19) 0.72112(15) 0.39371(7) 0.0191(3) Uani 1 1 d .
H12B H -0.2385 0.6848 0.3538 0.023 Uiso 1 1 calc R
C13B C -0.01604(18) 0.72522(14) 0.40180(7) 0.0167(3) Uani 1 1 d .
C14B C 0.07315(18) 0.66769(14) 0.34612(7) 0.0174(3) Uani 1 1 d .
N15B N 0.12268(17) 0.54812(13) 0.35190(6) 0.0221(3) Uani 1 1 d .
C16B C 0.2034(2) 0.48782(15) 0.29782(8) 0.0228(3) Uani 1 1 d .
H16D H 0.1234 0.4596 0.2619 0.034 Uiso 1 1 calc R
H16E H 0.2482 0.4103 0.3108 0.034 Uiso 1 1 calc R
H16F H 0.2932 0.5529 0.2843 0.034 Uiso 1 1 calc R
C17B C 0.0633(2) 0.46111(16) 0.40041(8) 0.0253(3) Uani 1 1 d .
H17D H 0.0158 0.5125 0.4354 0.038 Uiso 1 1 calc R
H17E H 0.1551 0.4226 0.4176 0.038 Uiso 1 1 calc R
H17F H -0.0211 0.3896 0.3809 0.038 Uiso 1 1 calc R
N18B N 0.09640(15) 0.72185(12) 0.29317(6) 0.0177(3) Uani 1 1 d .
C19B C 0.06052(18) 0.85096(14) 0.28696(7) 0.0170(3) Uani 1 1 d .
C20B C -0.03835(19) 0.86914(15) 0.23457(7) 0.0209(3) Uani 1 1 d .
H20B H -0.0842 0.7944 0.2058 0.025 Uiso 1 1 calc R
C21B C -0.0707(2) 0.99503(17) 0.22388(8) 0.0254(3) Uani 1 1 d .
H21B H -0.1401 1.0054 0.1884 0.030 Uiso 1 1 calc R
C22B C -0.0025(2) 1.10561(16) 0.26468(8) 0.0274(4) Uani 1 1 d .
H22B H -0.0245 1.1917 0.2573 0.033 Uiso 1 1 calc R
C23B C 0.0983(2) 1.08909(16) 0.31634(8) 0.0256(3) Uani 1 1 d .
H23B H 0.1464 1.1646 0.3442 0.031 Uiso 1 1 calc R
C24B C 0.1296(2) 0.96333(15) 0.32781(7) 0.0208(3) Uani 1 1 d .
H24B H 0.1983 0.9534 0.3636 0.025 Uiso 1 1 calc R

loop_
_atom_site_aniso_label
_atom_site_aniso_U_11
_atom_site_aniso_U_22
_atom_site_aniso_U_33
_atom_site_aniso_U_23
_atom_site_aniso_U_13
_atom_site_aniso_U_12
C1A 0.0213(8) 0.0213(7) 0.0234(8) -0.0017(6) 0.0029(6) 0.0034(6)
C2A 0.0244(8) 0.0174(7) 0.0333(9) 0.0027(6) 0.0001(7) 0.0035(6)
C3A 0.0191(8) 0.0249(8) 0.0250(8) 0.0089(6) -0.0015(6) -0.0014(6)
C4A 0.0197(8) 0.0310(8) 0.0206(7) 0.0060(6) 0.0045(6) 0.0063(6)
C5A 0.0191(7) 0.0229(8) 0.0204(7) 0.0036(6) 0.0016(6) 0.0075(6)
C6A 0.0138(7) 0.0197(7) 0.0167(7) 0.0005(5) -0.0009(5) -0.0006(5)
S7A 0.01458(18) 0.0259(2) 0.01448(18) 0.00491(13) 0.00080(13) 0.00359(14)
C8A 0.0157(7) 0.0141(6) 0.0161(7) 0.0013(5) 0.0005(5) 0.0038(5)
C9A 0.0233(8) 0.0154(7) 0.0142(7) 0.0000(5) 0.0002(6) 0.0046(5)
C10A 0.0220(8) 0.0170(7) 0.0171(7) -0.0002(5) -0.0065(6) 0.0031(5)
C11A 0.0161(7) 0.0178(7) 0.0243(8) 0.0030(6) -0.0020(6) 0.0019(5)
C12A 0.0176(7) 0.0185(7) 0.0178(7) 0.0026(5) 0.0023(5) 0.0038(5)
C13A 0.0178(7) 0.0135(6) 0.0144(7) 0.0010(5) 0.0000(5) 0.0034(5)
C14A 0.0140(7) 0.0197(7) 0.0132(6) 0.0022(5) 0.0023(5) 0.0004(5)
N15A 0.0205(6) 0.0209(6) 0.0132(6) -0.0001(5) -0.0010(5) 0.0061(5)
C16A 0.0239(8) 0.0265(8) 0.0146(7) -0.0030(6) -0.0008(6) 0.0069(6)
C17A 0.0247(8) 0.0198(7) 0.0181(7) 0.0003(6) 0.0005(6) 0.0062(6)
N18A 0.0178(6) 0.0194(6) 0.0138(6) 0.0025(5) 0.0002(5) 0.0031(5)
C19A 0.0213(7) 0.0189(7) 0.0107(6) 0.0041(5) -0.0006(5) 0.0038(5)
C20A 0.0214(8) 0.0194(7) 0.0184(7) 0.0032(5) -0.0024(6) 0.0034(6)
C21A 0.0233(8) 0.0229(8) 0.0252(8) 0.0028(6) -0.0016(6) 0.0079(6)
C22A 0.0324(9) 0.0174(7) 0.0221(8) 0.0007(6) -0.0029(6) 0.0074(6)
C23A 0.0289(8) 0.0187(7) 0.0191(7) 0.0027(6) -0.0059(6) -0.0001(6)
C24A 0.0195(7) 0.0219(7) 0.0163(7) 0.0045(5) -0.0017(5) 0.0025(6)
C1B 0.0211(8) 0.0261(8) 0.0310(9) -0.0045(7) -0.0034(6) 0.0039(6)
C2B 0.0266(9) 0.0249(8) 0.0489(11) 0.0129(8) -0.0060(8) 0.0030(7)
C3B 0.0277(9) 0.0516(12) 0.0260(9) 0.0198(8) -0.0030(7) 0.0007(8)
C4B 0.0330(10) 0.0472(11) 0.0189(8) -0.0040(7) -0.0043(7) 0.0057(8)
C5B 0.0278(9) 0.0258(8) 0.0249(8) -0.0019(6) -0.0056(6) 0.0054(6)
C6B 0.0144(7) 0.0276(8) 0.0164(7) 0.0031(6) -0.0005(5) 0.0018(6)
S7B 0.0163(2) 0.0586(3) 0.0176(2) 0.01304(18) 0.00168(14) 0.00711(18)
C8B 0.0165(7) 0.0291(8) 0.0159(7) 0.0079(6) 0.0023(5) 0.0059(6)
C9B 0.0238(8) 0.0350(9) 0.0140(7) 0.0028(6) 0.0019(6) 0.0052(6)
C10B 0.0235(8) 0.0308(8) 0.0178(7) 0.0035(6) 0.0064(6) 0.0091(6)
C11B 0.0169(7) 0.0286(8) 0.0212(7) 0.0052(6) 0.0034(6) 0.0074(6)
C12B 0.0194(7) 0.0205(7) 0.0178(7) 0.0028(6) 0.0012(6) 0.0039(6)
C13B 0.0191(7) 0.0171(7) 0.0159(7) 0.0061(5) 0.0042(5) 0.0062(5)
C14B 0.0152(7) 0.0192(7) 0.0180(7) 0.0022(5) 0.0015(5) 0.0031(5)
N15B 0.0253(7) 0.0202(6) 0.0242(7) 0.0079(5) 0.0095(5) 0.0096(5)
C16B 0.0240(8) 0.0199(7) 0.0258(8) 0.0011(6) 0.0054(6) 0.0078(6)
C17B 0.0291(9) 0.0226(8) 0.0270(8) 0.0106(6) 0.0061(7) 0.0072(6)
N18B 0.0202(6) 0.0182(6) 0.0156(6) 0.0026(5) 0.0029(5) 0.0044(5)
C19B 0.0177(7) 0.0192(7) 0.0155(7) 0.0042(5) 0.0063(5) 0.0047(5)
C20B 0.0198(7) 0.0245(8) 0.0181(7) 0.0039(6) 0.0017(6) 0.0013(6)
C21B 0.0238(8) 0.0322(9) 0.0233(8) 0.0135(6) 0.0035(6) 0.0074(6)
C22B 0.0368(10) 0.0227(8) 0.0274(8) 0.0113(6) 0.0113(7) 0.0124(7)
C23B 0.0382(9) 0.0197(7) 0.0196(7) 0.0018(6) 0.0080(7) 0.0059(6)
C24B 0.0265(8) 0.0230(8) 0.0138(7) 0.0026(6) 0.0030(6) 0.0060(6)

loop_
_atom_type_symbol
_atom_type_description
_atom_type_scat_dispersion_real
_atom_type_scat_dispersion_imag
_atom_type_scat_source
C C 0.0181 0.0091 'International Tables Vol C Tables 4.2.6.8 and 6.1.1.4'
H H 0.0000 0.0000 'International Tables Vol C Tables 4.2.6.8 and 6.1.1.4'
N N 0.0311 0.0180 'International Tables Vol C Tables 4.2.6.8 and 6.1.1.4'
S S 0.3331 0.5567 'International Tables Vol C Tables 4.2.6.8 and 6.1.1.4'

loop_
_geom_angle_atom_site_label_1
_geom_angle_atom_site_label_2
_geom_angle_atom_site_label_3
_geom_angle
C2A C1A C6A 120.10(14)
C2A C1A H1A 119.9
C6A C1A H1A 119.9
C1A C2A C3A 120.30(15)
C1A C2A H2A 119.8
C3A C2A H2A 119.8
C4A C3A C2A 119.45(14)
C4A C3A H3A 120.3
C2A C3A H3A 120.3
C3A C4A C5A 120.68(14)
C3A C4A H4A 119.7
C5A C4A H4A 119.7
C6A C5A C4A 119.58(14)
C6A C5A H5A 120.2
C4A C5A H5A 120.2
C5A C6A C1A 119.85(14)
C5A C6A S7A 119.19(12)
C1A C6A S7A 120.75(11)
C6A S7A C8A 101.72(7)
C9A C8A C13A 119.87(13)
C9A C8A S7A 120.96(11)
C13A C8A S7A 119.16(11)
C10A C9A C8A 120.06(13)
C10A C9A H9A 120.0
C8A C9A H9A 120.0
C9A C10A C11A 120.54(13)
C9A C10A H10A 119.7
C11A C10A H10A 119.7
C12A C11A C10A 119.54(14)
C12A C11A H11A 120.2
C10A C11A H11A 120.2
C11A C12A C13A 120.54(13)
C11A C12A H12A 119.7
C13A C12A H12A 119.7
C8A C13A C12A 119.43(13)
C8A C13A C14A 122.74(13)
C12A C13A C14A 117.83(12)
N18A C14A N15A 119.26(12)
N18A C14A C13A 125.38(13)
N15A C14A C13A 115.20(12)
C14A N15A C16A 118.10(12)
C14A N15A C17A 122.48(12)
C16A N15A C17A 116.02(12)
N15A C16A H16A 109.5
N15A C16A H16B 109.5
H16A C16A H16B 109.5
N15A C16A H16C 109.5
H16A C16A H16C 109.5
H16B C16A H16C 109.5
N15A C17A H17A 109.5
N15A C17A H17B 109.5
H17A C17A H17B 109.5
N15A C17A H17C 109.5
H17A C17A H17C 109.5
H17B C17A H17C 109.5
C14A N18A C19A 122.12(12)
C20A C19A C24A 118.28(13)
C20A C19A N18A 116.62(13)
C24A C19A N18A 124.92(14)
C21A C20A C19A 120.96(14)
C21A C20A H20A 119.5
C19A C20A H20A 119.5
C20A C21A C22A 120.42(15)
C20A C21A H21A 119.8
C22A C21A H21A 119.8
C21A C22A C23A 119.22(14)
C21A C22A H22A 120.4
C23A C22A H22A 120.4
C24A C23A C22A 120.66(14)
C24A C23A H23A 119.7
C22A C23A H23A 119.7
C23A C24A C19A 120.41(14)
C23A C24A H24A 119.8
C19A C24A H24A 119.8
C6B C1B C2B 119.85(15)
C6B C1B H1B 120.1
C2B C1B H1B 120.1
C1B C2B C3B 120.15(17)
C1B C2B H2B 119.9
C3B C2B H2B 119.9
C4B C3B C2B 119.69(16)
C4B C3B H3B 120.2
C2B C3B H3B 120.2
C3B C4B C5B 120.61(16)
C3B C4B H4B 119.7
C5B C4B H4B 119.7
C4B C5B C6B 119.63(16)
C4B C5B H5B 120.2
C6B C5B H5B 120.2
C1B C6B C5B 120.01(15)
C1B C6B S7B 119.03(12)
C5B C6B S7B 120.86(13)
C6B S7B C8B 104.27(7)
C9B C8B C13B 119.84(14)
C9B C8B S7B 121.73(12)
C13B C8B S7B 118.12(11)
C10B C9B C8B 120.06(14)
C10B C9B H9B 120.0
C8B C9B H9B 120.0
C9B C10B C11B 120.32(14)
C9B C10B H10B 119.8
C11B C10B H10B 119.8
C10B C11B C12B 119.70(14)
C10B C11B H11B 120.1
C12B C11B H11B 120.1
C13B C12B C11B 120.62(14)
C13B C12B H12B 119.7
C11B C12B H12B 119.7
C12B C13B C8B 119.40(13)
C12B C13B C14B 117.25(13)
C8B C13B C14B 123.35(13)
N18B C14B N15B 119.33(13)
N18B C14B C13B 123.68(13)
N15B C14B C13B 116.89(12)
C14B N15B C17B 123.64(12)
C14B N15B C16B 118.03(12)
C17B N15B C16B 116.29(12)
N15B C16B H16D 109.5
N15B C16B H16E 109.5
H16D C16B H16E 109.5
N15B C16B H16F 109.5
H16D C16B H16F 109.5
H16E C16B H16F 109.5
N15B C17B H17D 109.5
N15B C17B H17E 109.5
H17D C17B H17E 109.5
N15B C17B H17F 109.5
H17D C17B H17F 109.5
H17E C17B H17F 109.5
C14B N18B C19B 121.28(12)
C20B C19B C24B 118.33(14)
C20B C19B N18B 118.16(13)
C24B C19B N18B 123.31(14)
C21B C20B C19B 120.88(14)
C21B C20B H20B 119.6
C19B C20B H20B 119.6
C22B C21B C20B 120.41(15)
C22B C21B H21B 119.8
C20B C21B H21B 119.8
C23B C22B C21B 119.25(15)
C23B C22B H22B 120.4
C21B C22B H22B 120.4
C22B C23B C24B 120.68(15)
C22B C23B H23B 119.7
C24B C23B H23B 119.7
C23B C24B C19B 120.43(15)
C23B C24B H24B 119.8
C19B C24B H24B 119.8

loop_
_geom_bond_atom_site_label_1
_geom_bond_atom_site_label_2
_geom_bond_distance
C1A C2A 1.384(2)
C1A C6A 1.391(2)
C1A H1A 0.9500
C2A C3A 1.389(2)
C2A H2A 0.9500
C3A C4A 1.384(2)
C3A H3A 0.9500
C4A C5A 1.390(2)
C4A H4A 0.9500
C5A C6A 1.389(2)
C5A H5A 0.9500
C6A S7A 1.7799(15)
S7A C8A 1.7803(15)
C8A C9A 1.398(2)
C8A C13A 1.3982(19)
C9A C10A 1.385(2)
C9A H9A 0.9500
C10A C11A 1.394(2)
C10A H10A 0.9500
C11A C12A 1.390(2)
C11A H11A 0.9500
C12A C13A 1.400(2)
C12A H12A 0.9500
C13A C14A 1.5025(19)
C14A N18A 1.2934(19)
C14A N15A 1.3593(18)
N15A C16A 1.4527(18)
N15A C17A 1.457(2)
C16A H16A 0.9800
C16A H16B 0.9800
C16A H16C 0.9800
C17A H17A 0.9800
C17A H17B 0.9800
C17A H17C 0.9800
N18A C19A 1.4080(18)
C19A C20A 1.401(2)
C19A C24A 1.404(2)
C20A C21A 1.385(2)
C20A H20A 0.9500
C21A C22A 1.391(2)
C21A H21A 0.9500
C22A C23A 1.391(2)
C22A H22A 0.9500
C23A C24A 1.390(2)
C23A H23A 0.9500
C24A H24A 0.9500
C1B C6B 1.386(2)
C1B C2B 1.386(3)
C1B H1B 0.9500
C2B C3B 1.387(3)
C2B H2B 0.9500
C3B C4B 1.380(3)
C3B H3B 0.9500
C4B C5B 1.383(2)
C4B H4B 0.9500
C5B C6B 1.389(2)
C5B H5B 0.9500
C6B S7B 1.7831(15)
S7B C8B 1.7859(15)
C8B C9B 1.396(2)
C8B C13B 1.400(2)
C9B C10B 1.385(2)
C9B H9B 0.9500
C10B C11B 1.388(2)
C10B H10B 0.9500
C11B C12B 1.391(2)
C11B H11B 0.9500
C12B C13B 1.390(2)
C12B H12B 0.9500
C13B C14B 1.5052(19)
C14B N18B 1.2872(19)
C14B N15B 1.3592(19)
N15B C17B 1.4534(19)
N15B C16B 1.4539(19)
C16B H16D 0.9800
C16B H16E 0.9800
C16B H16F 0.9800
C17B H17D 0.9800
C17B H17E 0.9800
C17B H17F 0.9800
N18B C19B 1.4109(19)
C19B C20B 1.394(2)
C19B C24B 1.402(2)
C20B C21B 1.389(2)
C20B H20B 0.9500
C21B C22B 1.387(2)
C21B H21B 0.9500
C22B C23B 1.386(2)
C22B H22B 0.9500
C23B C24B 1.389(2)
C23B H23B 0.9500
C24B H24B 0.9500
